data_4065568
loop_
_publ_author_name
'Lohan, Manja'
'Justaud, Fr\'ed\'eric'
'Roisnel, Thierry'
'Ecorchard, Petra'
'Lang, Heinrich'
'Lapinte, Claude'

_publ_section_title
;
 1&#x2032;,1&#x2032;&#x2032;&#x2032;-Bis(ethynyl)biferrocenyl-Bridged
 Fe(dppe)Cp* Units: Synthesis, Solid-State Structures, and Electronic
 Couplings&#x00A7;
;
_journal_issue 21
_journal_name_full Organometallics
_journal_page_first 4804
_journal_paper_doi 10.1021/om100003z
_journal_volume 29
_journal_year 2010
_chemical_compound_source 'synthesis as described'
_chemical_formula_moiety 'C96 H94 Fe4 P4, 2(C6 H6)'
_chemical_formula_sum 'C108 H106 Fe4 P4'
_chemical_formula_weight 1751.21
_chemical_name_systematic
;
 ?
;
_space_group_IT_number 14
_symmetry_cell_setting monoclinic
_symmetry_Int_Tables_number 14
_symmetry_space_group_name_Hall '-P 2ybc'
_symmetry_space_group_name_H-M 'P 1 21/c 1'
_atom_sites_solution_hydrogens geom
_atom_sites_solution_primary direct
_atom_sites_solution_secondary difmap
_audit_conform_dict_location ftp://ftp.iucr.org/pub/cif_core.dic
_audit_conform_dict_name cif_core.dic
_audit_conform_dict_version 2.3
_audit_creation_date 2007-04-19T19:36:27-00:00
_audit_creation_method 'WinGX routine CIF_UPDATE'
_cell_angle_alpha 90
_cell_angle_beta 97.060(4)
_cell_angle_gamma 90
_cell_formula_units_Z 2
_cell_length_a 12.1381(11)
_cell_length_b 10.5715(9)
_cell_length_c 34.004(3)
_cell_measurement_reflns_used 5050
_cell_measurement_temperature 100(2)
_cell_measurement_theta_max 27.24
_cell_measurement_theta_min 2.41
_cell_measurement_wavelength 0.71073
_cell_volume 4330.2(7)
_computing_cell_refinement 'Bruker SMART, 2006'
_computing_data_collection 'Bruker SMART, 2006'
_computing_data_reduction 'Bruker SAINT, 2006'
_computing_molecular_graphics 'Ortep-3 for Windows (Farrugia, 1997)'
_computing_publication_material 'WinGX publication routines (Farrugia, 1999)'
_computing_structure_refinement 'SHELXL-97 (Sheldrick, 1997)'
_computing_structure_solution 'SIR97 (Altomare et al., 1999)'
_diffrn_ambient_temperature 100(2)
_diffrn_detector 'CCD plate'
_diffrn_measured_fraction_theta_full 0.99
_diffrn_measured_fraction_theta_max 0.99
_diffrn_measurement_device_type 'APEXII, Bruker-AXS'
_diffrn_measurement_method 'CCD rotation images, thin slices'
_diffrn_radiation_monochromator graphite
_diffrn_radiation_probe x-ray
_diffrn_radiation_type MoK\a
_diffrn_radiation_wavelength 0.71073
_diffrn_reflns_av_R_equivalents 0.045
_diffrn_reflns_av_unetI/netI 0.0508
_diffrn_reflns_limit_h_max 12
_diffrn_reflns_limit_h_min -15
_diffrn_reflns_limit_k_max 13
_diffrn_reflns_limit_k_min -12
_diffrn_reflns_limit_l_max 44
_diffrn_reflns_limit_l_min -36
_diffrn_reflns_number 32185
_diffrn_reflns_theta_full 27.48
_diffrn_reflns_theta_max 27.48
_diffrn_reflns_theta_min 2.92
_exptl_absorpt_coefficient_mu 0.781
_exptl_absorpt_correction_T_max 0.876
_exptl_absorpt_correction_T_min 0.636
_exptl_absorpt_correction_type multi-scan
_exptl_absorpt_process_details
;
  [Sheldrick, G.M. (2002). SADABS Bruker AXS Inc., Madison, Wisconsin, USA]
;
_exptl_crystal_colour red
_exptl_crystal_density_diffrn 1.343
_exptl_crystal_density_method 'not measured'
_exptl_crystal_description prism
_exptl_crystal_F_000 1836
_exptl_crystal_size_max 0.62
_exptl_crystal_size_mid 0.32
_exptl_crystal_size_min 0.17
_refine_diff_density_max 1.201
_refine_diff_density_min -0.737
_refine_diff_density_rms 0.087
_refine_ls_extinction_method none
_refine_ls_goodness_of_fit_ref 1.055
_refine_ls_hydrogen_treatment constr
_refine_ls_matrix_type full
_refine_ls_number_parameters 523
_refine_ls_number_reflns 9831
_refine_ls_number_restraints 0
_refine_ls_restrained_S_all 1.055
_refine_ls_R_factor_all 0.0616
_refine_ls_R_factor_gt 0.0455
_refine_ls_shift/su_max 0.017
_refine_ls_shift/su_mean 0
_refine_ls_structure_factor_coef Fsqd
_refine_ls_weighting_details 'calc w=1/[\s^2^(Fo^2^)+(0.0576P)^2^+5.2704P] where P=(Fo^2^+2Fc^2^)/3'
_refine_ls_weighting_scheme calc
_refine_ls_wR_factor_gt 0.1181
_refine_ls_wR_factor_ref 0.1277
_reflns_number_gt 7742
_reflns_number_total 9831
_reflns_threshold_expression >2sigma(I)
_cod_data_source_file om100003z_si_003.cif
_cod_data_source_block job
_cod_original_sg_symbol_H-M 'P 21/c'
_cod_database_code 4065568

loop_
_symmetry_equiv_pos_as_xyz
'x, y, z'
'-x, y+1/2, -z+1/2'
'-x, -y, -z'
'x, -y-1/2, z-1/2'

loop_
_atom_site_label
_atom_site_type_symbol
_atom_site_fract_x
_atom_site_fract_y
_atom_site_fract_z
_atom_site_U_iso_or_equiv
_atom_site_adp_type
_atom_site_occupancy
_atom_site_calc_flag
_atom_site_refinement_flags
Fe1 Fe 0.26624(3) 0.29071(3) 0.819050(10) 0.01222(10) Uani 1 d .
P1 P 0.41755(5) 0.20714(6) 0.848836(19) 0.01338(14) Uani 1 d .
P2 P 0.18116(5) 0.20871(6) 0.86609(2) 0.01411(14) Uani 1 d .
C1 C 0.1987(2) 0.4265(2) 0.77685(8) 0.0164(5) Uani 1 d .
C2 C 0.1270(2) 0.3201(2) 0.77544(8) 0.0159(5) Uani 1 d .
C3 C 0.1880(2) 0.2114(2) 0.76541(7) 0.0147(5) Uani 1 d .
C4 C 0.2973(2) 0.2519(2) 0.76025(7) 0.0165(5) Uani 1 d .
C5 C 0.3053(2) 0.3844(2) 0.76816(7) 0.0162(5) Uani 1 d .
C6 C 0.1682(2) 0.5618(2) 0.78324(8) 0.0204(6) Uani 1 d .
H6A H 0.2339 0.6154 0.7828 0.031 Uiso 0.5 calc PR
H6B H 0.1403 0.5701 0.809 0.031 Uiso 0.5 calc PR
H6C H 0.1105 0.5882 0.7621 0.031 Uiso 0.5 calc PR
H6D H 0.0892 0.5671 0.7865 0.031 Uiso 0.5 calc PR
H6E H 0.1829 0.6124 0.7603 0.031 Uiso 0.5 calc PR
H6F H 0.2126 0.5942 0.8071 0.031 Uiso 0.5 calc PR
C7 C 0.0040(2) 0.3212(2) 0.77725(8) 0.0186(5) Uani 1 d .
H7A H -0.0242 0.2343 0.7757 0.028 Uiso 0.5 calc PR
H7B H -0.0327 0.3704 0.755 0.028 Uiso 0.5 calc PR
H7C H -0.0112 0.3597 0.8022 0.028 Uiso 0.5 calc PR
H7D H -0.0212 0.4086 0.7796 0.028 Uiso 0.5 calc PR
H7E H -0.0127 0.2725 0.8003 0.028 Uiso 0.5 calc PR
H7F H -0.0342 0.2832 0.753 0.028 Uiso 0.5 calc PR
C8 C 0.1392(2) 0.0847(2) 0.75395(8) 0.0199(6) Uani 1 d .
H8A H 0.063 0.0806 0.7607 0.03 Uiso 0.5 calc PR
H8B H 0.1839 0.0183 0.7683 0.03 Uiso 0.5 calc PR
H8C H 0.1385 0.0722 0.7254 0.03 Uiso 0.5 calc PR
H8D H 0.194 0.0335 0.7422 0.03 Uiso 0.5 calc PR
H8E H 0.0731 0.0958 0.7346 0.03 Uiso 0.5 calc PR
H8F H 0.1185 0.0419 0.7775 0.03 Uiso 0.5 calc PR
C9 C 0.3826(2) 0.1715(3) 0.74354(8) 0.0216(6) Uani 1 d .
H9A H 0.4509 0.2205 0.7429 0.032 Uiso 1 calc R
H9B H 0.3541 0.1452 0.7166 0.032 Uiso 1 calc R
H9C H 0.3984 0.0965 0.7602 0.032 Uiso 1 calc R
C10 C 0.4030(2) 0.4684(3) 0.76410(9) 0.0227(6) Uani 1 d .
H10A H 0.3858 0.5551 0.7716 0.034 Uiso 0.5 calc PR
H10B H 0.4191 0.4673 0.7366 0.034 Uiso 0.5 calc PR
H10C H 0.4678 0.4377 0.7815 0.034 Uiso 0.5 calc PR
H10D H 0.4627 0.4183 0.7548 0.034 Uiso 0.5 calc PR
H10E H 0.4294 0.506 0.7899 0.034 Uiso 0.5 calc PR
H10F H 0.3807 0.5357 0.7449 0.034 Uiso 0.5 calc PR
C11 C 0.4002(2) 0.1984(2) 0.90199(8) 0.0163(5) Uani 1 d .
H11A H 0.4594 0.1455 0.9163 0.02 Uiso 1 calc R
H11B H 0.4044 0.284 0.9139 0.02 Uiso 1 calc R
C12 C 0.2861(2) 0.1395(2) 0.90475(7) 0.0170(5) Uani 1 d .
H12A H 0.2638 0.1557 0.9313 0.02 Uiso 1 calc R
H12B H 0.29 0.0469 0.901 0.02 Uiso 1 calc R
C13 C 0.4596(2) 0.0420(2) 0.84141(8) 0.0172(5) Uani 1 d .
C14 C 0.3819(2) -0.0415(2) 0.82202(8) 0.0210(6) Uani 1 d .
H14 H 0.3122 -0.0104 0.8101 0.025 Uiso 1 calc R
C15 C 0.4059(3) -0.1700(3) 0.82001(9) 0.0276(7) Uani 1 d .
H15 H 0.3527 -0.2261 0.8066 0.033 Uiso 1 calc R
C16 C 0.5070(3) -0.2162(3) 0.83747(9) 0.0297(7) Uani 1 d .
H16 H 0.5223 -0.3043 0.8368 0.036 Uiso 1 calc R
C17 C 0.5853(3) -0.1341(3) 0.85586(9) 0.0291(7) Uani 1 d .
H17 H 0.6558 -0.1653 0.8669 0.035 Uiso 1 calc R
C18 C 0.5614(2) -0.0056(3) 0.85828(8) 0.0223(6) Uani 1 d .
H18 H 0.6151 0.05 0.8716 0.027 Uiso 1 calc R
C19 C 0.5495(2) 0.2898(2) 0.84702(8) 0.0152(5) Uani 1 d .
C20 C 0.6158(2) 0.2594(3) 0.81736(8) 0.0204(6) Uani 1 d .
H20 H 0.5942 0.1918 0.7997 0.024 Uiso 1 calc R
C21 C 0.7120(2) 0.3260(3) 0.81333(9) 0.0248(6) Uani 1 d .
H21 H 0.7548 0.3053 0.7926 0.03 Uiso 1 calc R
C22 C 0.7461(2) 0.4229(3) 0.83952(9) 0.0273(7) Uani 1 d .
H22 H 0.8126 0.468 0.8371 0.033 Uiso 1 calc R
C23 C 0.6822(2) 0.4537(3) 0.86934(9) 0.0255(6) Uani 1 d .
H23 H 0.7057 0.5194 0.8875 0.031 Uiso 1 calc R
C24 C 0.5842(2) 0.3892(2) 0.87279(8) 0.0196(6) Uani 1 d .
H24 H 0.5402 0.4129 0.8929 0.024 Uiso 1 calc R
C25 C 0.0978(2) 0.3118(2) 0.89494(8) 0.0177(5) Uani 1 d .
C26 C 0.0598(2) 0.2688(3) 0.92962(8) 0.0222(6) Uani 1 d .
H26 H 0.0807 0.1871 0.9395 0.027 Uiso 1 calc R
C27 C -0.0082(2) 0.3441(3) 0.95000(9) 0.0256(6) Uani 1 d .
H27 H -0.0327 0.3139 0.9738 0.031 Uiso 1 calc R
C28 C -0.0403(2) 0.4630(3) 0.93570(9) 0.0267(6) Uani 1 d .
H28 H -0.0874 0.5142 0.9494 0.032 Uiso 1 calc R
C29 C -0.0032(2) 0.5066(3) 0.90116(9) 0.0240(6) Uani 1 d .
H29 H -0.0252 0.5879 0.8912 0.029 Uiso 1 calc R
C30 C 0.0661(2) 0.4322(2) 0.88097(8) 0.0183(5) Uani 1 d .
H30 H 0.092 0.4636 0.8576 0.022 Uiso 1 calc R
C31 C 0.0793(2) 0.0786(2) 0.85543(8) 0.0178(5) Uani 1 d .
C32 C -0.0344(2) 0.1057(3) 0.84770(8) 0.0221(6) Uani 1 d .
H32 H -0.0599 0.1894 0.8514 0.026 Uiso 1 calc R
C33 C -0.1108(2) 0.0113(3) 0.83468(9) 0.0280(7) Uani 1 d .
H33 H -0.1873 0.0317 0.8291 0.034 Uiso 1 calc R
C34 C -0.0761(3) -0.1114(3) 0.82991(9) 0.0283(7) Uani 1 d .
H34 H -0.1281 -0.1754 0.8209 0.034 Uiso 1 calc R
C35 C 0.0362(3) -0.1403(3) 0.83853(8) 0.0246(6) Uani 1 d .
H35 H 0.0604 -0.2249 0.8358 0.03 Uiso 1 calc R
C36 C 0.1133(2) -0.0471(2) 0.85109(8) 0.0197(6) Uani 1 d .
H36 H 0.1896 -0.0686 0.8568 0.024 Uiso 1 calc R
C37 C 0.3061(2) 0.4278(2) 0.85443(8) 0.0155(5) Uani 1 d .
C38 C 0.3289(2) 0.5177(2) 0.87637(8) 0.0168(5) Uani 1 d .
C39 C 0.3425(2) 0.6278(2) 0.90130(8) 0.0175(5) Uani 1 d .
C40 C 0.2538(3) 0.7043(2) 0.91257(8) 0.0230(6) Uani 1 d .
H40 H 0.1768 0.6894 0.9053 0.028 Uiso 1 calc R
C41 C 0.3005(3) 0.8062(3) 0.93646(9) 0.0276(7) Uani 1 d .
H41 H 0.2602 0.8709 0.9478 0.033 Uiso 1 calc R
C42 C 0.4174(3) 0.7941(3) 0.94039(8) 0.0276(7) Uani 1 d .
H42 H 0.4691 0.8501 0.9545 0.033 Uiso 1 calc R
C43 C 0.4443(2) 0.6837(2) 0.91952(8) 0.0208(6) Uani 1 d .
H43 H 0.5169 0.6524 0.9179 0.025 Uiso 1 calc R
C44 C 0.2493(2) 0.5237(3) 0.99195(8) 0.0216(6) Uani 1 d .
H44 H 0.174 0.5026 0.9835 0.026 Uiso 1 calc R
C45 C 0.2876(2) 0.6288(3) 1.01621(8) 0.0229(6) Uani 1 d .
H45 H 0.2423 0.6898 1.027 0.027 Uiso 1 calc R
C46 C 0.4057(2) 0.6260(3) 1.02143(8) 0.0198(6) Uani 1 d .
H46 H 0.4526 0.6858 1.0361 0.024 Uiso 1 calc R
C47 C 0.4421(2) 0.5183(2) 1.00101(7) 0.0165(5) Uani 1 d .
C48 C 0.3444(2) 0.4561(2) 0.98263(8) 0.0182(5) Uani 1 d .
H48 H 0.3431 0.3819 0.9668 0.022 Uiso 1 calc R
Fe2 Fe 0.34798(3) 0.63761(3) 0.962529(11) 0.01531(10) Uani 1 d .
C101 C 0.1825(6) -0.0391(6) 0.0585(2) 0.0944(19) Uani 1 d .
H101 H 0.1761 -0.1218 0.069 0.113 Uiso 1 calc R
C102 C 0.2732(6) -0.0076(7) 0.03677(17) 0.101(2) Uani 1 d .
H102 H 0.3262 -0.0685 0.0308 0.121 Uiso 1 calc R
C103 C 0.2779(5) 0.1135(7) 0.02541(17) 0.0837(17) Uani 1 d .
H103 H 0.3383 0.1394 0.012 0.1 Uiso 1 calc R
C104 C 0.2007(6) 0.2007(6) 0.0321(2) 0.099(2) Uani 1 d .
H104 H 0.2085 0.2847 0.0229 0.119 Uiso 1 calc R
C105 C 0.1120(6) 0.1722(4) 0.05163(15) 0.086(2) Uani 1 d .
H105 H 0.0585 0.2345 0.0561 0.103 Uiso 1 calc R
C106 C 0.1035(6) 0.0540(5) 0.06418(19) 0.095(2) Uani 1 d .
H106 H 0.0419 0.0318 0.0774 0.114 Uiso 1 calc R

loop_
_atom_site_aniso_label
_atom_site_aniso_U_11
_atom_site_aniso_U_22
_atom_site_aniso_U_33
_atom_site_aniso_U_23
_atom_site_aniso_U_13
_atom_site_aniso_U_12
Fe1 0.01082(18) 0.01342(17) 0.01232(19) 0.00001(13) 0.00103(13) -0.00109(13)
P1 0.0111(3) 0.0153(3) 0.0136(3) -0.0006(2) 0.0013(2) -0.0004(2)
P2 0.0120(3) 0.0156(3) 0.0152(3) 0.0003(2) 0.0031(2) -0.0012(2)
C1 0.0153(13) 0.0185(12) 0.0151(13) 0.0031(10) -0.0001(10) -0.0009(10)
C2 0.0148(13) 0.0176(12) 0.0148(13) 0.0014(10) -0.0005(10) -0.0002(10)
C3 0.0130(12) 0.0187(12) 0.0119(12) -0.0007(9) -0.0007(9) -0.0006(10)
C4 0.0153(13) 0.0223(12) 0.0117(12) 0.0004(10) 0.0011(10) 0.0007(10)
C5 0.0141(13) 0.0222(12) 0.0120(12) 0.0037(10) 0.0007(10) -0.0015(10)
C6 0.0199(14) 0.0182(12) 0.0218(14) 0.0012(10) -0.0024(11) -0.0016(10)
C7 0.0126(13) 0.0195(12) 0.0232(14) -0.0003(10) 0.0007(10) -0.0009(10)
C8 0.0185(14) 0.0201(12) 0.0210(14) -0.0032(11) 0.0011(11) -0.0005(11)
C9 0.0218(15) 0.0276(14) 0.0169(14) -0.0006(11) 0.0079(11) 0.0006(11)
C10 0.0205(14) 0.0231(13) 0.0250(15) 0.0050(11) 0.0046(11) -0.0034(11)
C11 0.0144(13) 0.0187(12) 0.0156(13) 0.0003(10) 0.0007(10) 0.0012(10)
C12 0.0180(13) 0.0204(12) 0.0125(13) 0.0024(10) 0.0019(10) -0.0004(10)
C13 0.0192(13) 0.0184(12) 0.0147(13) 0.0006(10) 0.0050(10) 0.0018(10)
C14 0.0217(14) 0.0220(13) 0.0200(14) -0.0012(11) 0.0058(11) -0.0005(11)
C15 0.0425(19) 0.0185(13) 0.0239(16) -0.0025(11) 0.0133(14) -0.0061(13)
C16 0.048(2) 0.0181(13) 0.0271(16) 0.0043(11) 0.0213(15) 0.0086(13)
C17 0.0312(17) 0.0266(15) 0.0317(17) 0.0089(12) 0.0131(13) 0.0129(13)
C18 0.0220(14) 0.0229(13) 0.0225(15) 0.0026(11) 0.0052(11) 0.0019(11)
C19 0.0102(12) 0.0178(12) 0.0172(13) 0.0031(10) -0.0006(10) 0.0002(9)
C20 0.0136(13) 0.0268(13) 0.0209(14) -0.0012(11) 0.0023(11) -0.0006(11)
C21 0.0164(14) 0.0350(15) 0.0241(15) 0.0029(12) 0.0069(11) 0.0006(12)
C22 0.0133(14) 0.0351(16) 0.0330(17) 0.0041(13) 0.0003(12) -0.0074(12)
C23 0.0204(15) 0.0289(14) 0.0261(16) -0.0033(12) -0.0018(12) -0.0093(12)
C24 0.0154(13) 0.0248(13) 0.0189(14) -0.0013(11) 0.0026(10) -0.0009(10)
C25 0.0141(13) 0.0224(12) 0.0167(13) -0.0042(10) 0.0027(10) -0.0020(10)
C26 0.0175(14) 0.0268(14) 0.0230(15) 0.0002(11) 0.0059(11) -0.0013(11)
C27 0.0199(15) 0.0366(16) 0.0218(15) -0.0022(12) 0.0089(12) -0.0039(12)
C28 0.0187(15) 0.0357(16) 0.0265(16) -0.0091(13) 0.0059(12) 0.0028(12)
C29 0.0174(14) 0.0241(13) 0.0300(16) -0.0059(12) 0.0014(12) 0.0022(11)
C30 0.0145(13) 0.0209(12) 0.0194(14) -0.0035(10) 0.0017(10) -0.0021(10)
C31 0.0173(13) 0.0193(12) 0.0175(13) 0.0022(10) 0.0043(10) -0.0032(10)
C32 0.0192(14) 0.0222(13) 0.0252(15) 0.0015(11) 0.0043(11) -0.0036(11)
C33 0.0187(15) 0.0347(16) 0.0305(17) -0.0012(13) 0.0023(12) -0.0076(12)
C34 0.0299(17) 0.0276(15) 0.0274(16) -0.0051(12) 0.0032(13) -0.0129(13)
C35 0.0325(17) 0.0188(13) 0.0229(15) -0.0016(11) 0.0051(12) -0.0030(12)
C36 0.0197(14) 0.0217(13) 0.0181(14) 0.0019(10) 0.0041(11) -0.0016(11)
C37 0.0117(12) 0.0179(12) 0.0168(13) 0.0036(10) 0.0013(10) 0.0004(10)
C38 0.0170(13) 0.0175(12) 0.0154(13) 0.0027(10) -0.0001(10) -0.0005(10)
C39 0.0217(14) 0.0147(11) 0.0154(13) 0.0040(10) -0.0008(10) -0.0020(10)
C40 0.0308(16) 0.0169(12) 0.0197(14) 0.0012(10) -0.0038(12) 0.0064(11)
C41 0.0446(19) 0.0155(12) 0.0213(15) -0.0010(11) -0.0021(13) 0.0052(12)
C42 0.045(2) 0.0184(13) 0.0179(15) -0.0001(11) -0.0010(13) -0.0116(12)
C43 0.0268(15) 0.0210(12) 0.0141(13) 0.0025(10) 0.0007(11) -0.0090(11)
C44 0.0155(13) 0.0274(14) 0.0222(15) 0.0029(11) 0.0037(11) -0.0015(11)
C45 0.0214(15) 0.0319(15) 0.0162(14) -0.0015(11) 0.0056(11) 0.0069(12)
C46 0.0195(14) 0.0261(13) 0.0134(13) -0.0015(10) 0.0003(10) 0.0019(11)
C47 0.0198(14) 0.0210(12) 0.0086(12) 0.0031(10) 0.0012(10) -0.0004(10)
C48 0.0202(14) 0.0185(12) 0.0163(13) 0.0040(10) 0.0033(10) -0.0008(10)
Fe2 0.0171(2) 0.01483(18) 0.0135(2) -0.00043(13) -0.00010(14) 0.00023(14)
C101 0.120(5) 0.061(3) 0.105(5) -0.008(3) 0.028(4) -0.018(3)
C102 0.136(6) 0.099(5) 0.069(4) -0.022(3) 0.023(4) -0.041(4)
C103 0.056(3) 0.110(5) 0.084(4) 0.037(3) 0.004(3) -0.011(3)
C104 0.115(6) 0.081(4) 0.099(5) 0.026(3) 0.008(4) -0.032(4)
C105 0.166(6) 0.042(2) 0.058(3) 0.011(2) 0.052(4) 0.008(3)
C106 0.130(6) 0.063(3) 0.102(5) -0.012(3) 0.051(4) -0.015(3)

loop_
_atom_type_symbol
_atom_type_description
_atom_type_scat_dispersion_real
_atom_type_scat_dispersion_imag
_atom_type_scat_source
C C 0.0033 0.0016 'International Tables Vol C Tables 4.2.6.8 and 6.1.1.4'
H H 0 0 'International Tables Vol C Tables 4.2.6.8 and 6.1.1.4'
P P 0.1023 0.0942 'International Tables Vol C Tables 4.2.6.8 and 6.1.1.4'
Fe Fe 0.3463 0.8444 'International Tables Vol C Tables 4.2.6.8 and 6.1.1.4'

loop_
_geom_angle_atom_site_label_1
_geom_angle_atom_site_label_2
_geom_angle_atom_site_label_3
_geom_angle
_geom_angle_site_symmetry_1
_geom_angle_site_symmetry_3
C37 Fe1 C5 95.49(11) . .
C37 Fe1 C4 132.93(11) . .
C5 Fe1 C4 39.56(10) . .
C37 Fe1 C1 87.67(10) . .
C5 Fe1 C1 39.69(10) . .
C4 Fe1 C1 65.89(10) . .
C37 Fe1 C3 153.36(10) . .
C5 Fe1 C3 66.45(10) . .
C4 Fe1 C3 39.25(10) . .
C1 Fe1 C3 65.87(10) . .
C37 Fe1 C2 116.51(10) . .
C5 Fe1 C2 66.28(10) . .
C4 Fe1 C2 65.75(10) . .
C1 Fe1 C2 39.02(10) . .
C3 Fe1 C2 39.31(10) . .
C37 Fe1 P1 83.15(8) . .
C5 Fe1 P1 108.21(7) . .
C4 Fe1 P1 97.07(7) . .
C1 Fe1 P1 145.52(8) . .
C3 Fe1 P1 120.21(7) . .
C2 Fe1 P1 159.51(7) . .
C37 Fe1 P2 86.90(8) . .
C5 Fe1 P2 164.87(8) . .
C4 Fe1 P2 140.16(8) . .
C1 Fe1 P2 125.80(8) . .
C3 Fe1 P2 105.69(7) . .
C2 Fe1 P2 99.28(7) . .
P1 Fe1 P2 86.90(3) . .
C19 P1 C13 100.89(12) . .
C19 P1 C11 105.19(12) . .
C13 P1 C11 98.81(12) . .
C19 P1 Fe1 118.85(8) . .
C13 P1 Fe1 123.59(9) . .
C11 P1 Fe1 106.56(9) . .
C25 P2 C31 98.39(12) . .
C25 P2 C12 103.19(12) . .
C31 P2 C12 103.19(12) . .
C25 P2 Fe1 119.53(9) . .
C31 P2 Fe1 120.94(9) . .
C12 P2 Fe1 109.15(9) . .
C2 C1 C5 108.2(2) . .
C2 C1 C6 126.8(2) . .
C5 C1 C6 124.8(2) . .
C2 C1 Fe1 70.81(14) . .
C5 C1 Fe1 69.28(14) . .
C6 C1 Fe1 128.97(18) . .
C1 C2 C3 108.1(2) . .
C1 C2 C7 126.9(2) . .
C3 C2 C7 124.3(2) . .
C1 C2 Fe1 70.17(14) . .
C3 C2 Fe1 70.06(14) . .
C7 C2 Fe1 132.89(19) . .
C4 C3 C2 107.8(2) . .
C4 C3 C8 125.6(2) . .
C2 C3 C8 125.5(2) . .
C4 C3 Fe1 70.27(14) . .
C2 C3 Fe1 70.63(14) . .
C8 C3 Fe1 134.27(18) . .
C3 C4 C5 108.3(2) . .
C3 C4 C9 124.9(2) . .
C5 C4 C9 126.2(2) . .
C3 C4 Fe1 70.48(14) . .
C5 C4 Fe1 69.41(14) . .
C9 C4 Fe1 132.53(19) . .
C4 C5 C1 107.5(2) . .
C4 C5 C10 126.8(2) . .
C1 C5 C10 125.4(2) . .
C4 C5 Fe1 71.02(14) . .
C1 C5 Fe1 71.03(14) . .
C10 C5 Fe1 128.05(18) . .
C1 C6 H6A 109.5 . .
C1 C6 H6B 109.5 . .
H6A C6 H6B 109.5 . .
C1 C6 H6C 109.5 . .
H6A C6 H6C 109.5 . .
H6B C6 H6C 109.5 . .
C1 C6 H6D 109.5 . .
H6A C6 H6D 141.1 . .
H6B C6 H6D 56.3 . .
H6C C6 H6D 56.3 . .
C1 C6 H6E 109.5 . .
H6A C6 H6E 56.3 . .
H6B C6 H6E 141.1 . .
H6C C6 H6E 56.3 . .
H6D C6 H6E 109.5 . .
C1 C6 H6F 109.5 . .
H6A C6 H6F 56.3 . .
H6B C6 H6F 56.3 . .
H6C C6 H6F 141.1 . .
H6D C6 H6F 109.5 . .
H6E C6 H6F 109.5 . .
C2 C7 H7A 109.5 . .
C2 C7 H7B 109.5 . .
H7A C7 H7B 109.5 . .
C2 C7 H7C 109.5 . .
H7A C7 H7C 109.5 . .
H7B C7 H7C 109.5 . .
C2 C7 H7D 109.5 . .
H7A C7 H7D 141.1 . .
H7B C7 H7D 56.3 . .
H7C C7 H7D 56.3 . .
C2 C7 H7E 109.5 . .
H7A C7 H7E 56.3 . .
H7B C7 H7E 141.1 . .
H7C C7 H7E 56.3 . .
H7D C7 H7E 109.5 . .
C2 C7 H7F 109.5 . .
H7A C7 H7F 56.3 . .
H7B C7 H7F 56.3 . .
H7C C7 H7F 141.1 . .
H7D C7 H7F 109.5 . .
H7E C7 H7F 109.5 . .
C3 C8 H8A 109.5 . .
C3 C8 H8B 109.5 . .
H8A C8 H8B 109.5 . .
C3 C8 H8C 109.5 . .
H8A C8 H8C 109.5 . .
H8B C8 H8C 109.5 . .
C3 C8 H8D 109.5 . .
H8A C8 H8D 141.1 . .
H8B C8 H8D 56.3 . .
H8C C8 H8D 56.3 . .
C3 C8 H8E 109.5 . .
H8A C8 H8E 56.3 . .
H8B C8 H8E 141.1 . .
H8C C8 H8E 56.3 . .
H8D C8 H8E 109.5 . .
C3 C8 H8F 109.5 . .
H8A C8 H8F 56.3 . .
H8B C8 H8F 56.3 . .
H8C C8 H8F 141.1 . .
H8D C8 H8F 109.5 . .
H8E C8 H8F 109.5 . .
C4 C9 H9A 109.5 . .
C4 C9 H9B 109.5 . .
H9A C9 H9B 109.5 . .
C4 C9 H9C 109.5 . .
H9A C9 H9C 109.5 . .
H9B C9 H9C 109.5 . .
C5 C10 H10A 109.5 . .
C5 C10 H10B 109.5 . .
H10A C10 H10B 109.5 . .
C5 C10 H10C 109.5 . .
H10A C10 H10C 109.5 . .
H10B C10 H10C 109.5 . .
C5 C10 H10D 109.5 . .
H10A C10 H10D 141.1 . .
H10B C10 H10D 56.3 . .
H10C C10 H10D 56.3 . .
C5 C10 H10E 109.5 . .
H10A C10 H10E 56.3 . .
H10B C10 H10E 141.1 . .
H10C C10 H10E 56.3 . .
H10D C10 H10E 109.5 . .
C5 C10 H10F 109.5 . .
H10A C10 H10F 56.3 . .
H10B C10 H10F 56.3 . .
H10C C10 H10F 141.1 . .
H10D C10 H10F 109.5 . .
H10E C10 H10F 109.5 . .
C12 C11 P1 107.03(17) . .
C12 C11 H11A 110.3 . .
P1 C11 H11A 110.3 . .
C12 C11 H11B 110.3 . .
P1 C11 H11B 110.3 . .
H11A C11 H11B 108.6 . .
C11 C12 P2 110.02(17) . .
C11 C12 H12A 109.7 . .
P2 C12 H12A 109.7 . .
C11 C12 H12B 109.7 . .
P2 C12 H12B 109.7 . .
H12A C12 H12B 108.2 . .
C18 C13 C14 118.7(2) . .
C18 C13 P1 122.2(2) . .
C14 C13 P1 118.7(2) . .
C15 C14 C13 120.4(3) . .
C15 C14 H14 119.8 . .
C13 C14 H14 119.8 . .
C16 C15 C14 120.2(3) . .
C16 C15 H15 119.9 . .
C14 C15 H15 119.9 . .
C17 C16 C15 119.9(3) . .
C17 C16 H16 120.1 . .
C15 C16 H16 120.1 . .
C16 C17 C18 120.2(3) . .
C16 C17 H17 119.9 . .
C18 C17 H17 119.9 . .
C13 C18 C17 120.6(3) . .
C13 C18 H18 119.7 . .
C17 C18 H18 119.7 . .
C24 C19 C20 117.8(2) . .
C24 C19 P1 122.3(2) . .
C20 C19 P1 119.7(2) . .
C21 C20 C19 121.3(3) . .
C21 C20 H20 119.3 . .
C19 C20 H20 119.3 . .
C20 C21 C22 120.0(3) . .
C20 C21 H21 120 . .
C22 C21 H21 120 . .
C21 C22 C23 119.5(3) . .
C21 C22 H22 120.2 . .
C23 C22 H22 120.2 . .
C24 C23 C22 120.5(3) . .
C24 C23 H23 119.7 . .
C22 C23 H23 119.7 . .
C23 C24 C19 120.7(3) . .
C23 C24 H24 119.6 . .
C19 C24 H24 119.6 . .
C26 C25 C30 118.6(2) . .
C26 C25 P2 121.1(2) . .
C30 C25 P2 120.2(2) . .
C27 C26 C25 120.9(3) . .
C27 C26 H26 119.6 . .
C25 C26 H26 119.6 . .
C28 C27 C26 120.2(3) . .
C28 C27 H27 119.9 . .
C26 C27 H27 119.9 . .
C27 C28 C29 119.4(3) . .
C27 C28 H28 120.3 . .
C29 C28 H28 120.3 . .
C28 C29 C30 120.5(3) . .
C28 C29 H29 119.7 . .
C30 C29 H29 119.7 . .
C29 C30 C25 120.3(3) . .
C29 C30 H30 119.8 . .
C25 C30 H30 119.8 . .
C32 C31 C36 117.9(2) . .
C32 C31 P2 120.1(2) . .
C36 C31 P2 121.7(2) . .
C33 C32 C31 120.8(3) . .
C33 C32 H32 119.6 . .
C31 C32 H32 119.6 . .
C34 C33 C32 120.6(3) . .
C34 C33 H33 119.7 . .
C32 C33 H33 119.7 . .
C33 C34 C35 119.1(3) . .
C33 C34 H34 120.5 . .
C35 C34 H34 120.5 . .
C36 C35 C34 121.0(3) . .
C36 C35 H35 119.5 . .
C34 C35 H35 119.5 . .
C35 C36 C31 120.5(3) . .
C35 C36 H36 119.7 . .
C31 C36 H36 119.7 . .
C38 C37 Fe1 177.9(2) . .
C37 C38 C39 173.4(3) . .
C40 C39 C38 125.3(2) . .
C40 C39 C43 106.6(2) . .
C38 C39 C43 128.1(3) . .
C40 C39 Fe2 68.71(15) . .
C38 C39 Fe2 128.24(18) . .
C43 C39 Fe2 68.17(15) . .
C41 C40 C39 108.6(3) . .
C41 C40 Fe2 69.24(16) . .
C39 C40 Fe2 70.59(15) . .
C41 C40 H40 125.7 . .
C39 C40 H40 125.7 . .
Fe2 C40 H40 126.1 . .
C42 C41 C40 108.1(3) . .
C42 C41 Fe2 69.76(16) . .
C40 C41 Fe2 70.06(15) . .
C42 C41 H41 126 . .
C40 C41 H41 126 . .
Fe2 C41 H41 125.8 . .
C41 C42 C43 108.4(2) . .
C41 C42 Fe2 69.71(16) . .
C43 C42 Fe2 69.51(15) . .
C41 C42 H42 125.8 . .
C43 C42 H42 125.8 . .
Fe2 C42 H42 126.5 . .
C42 C43 C39 108.3(3) . .
C42 C43 Fe2 69.64(17) . .
C39 C43 Fe2 70.94(16) . .
C42 C43 H43 125.8 . .
C39 C43 H43 125.8 . .
Fe2 C43 H43 125.2 . .
C48 C44 C45 107.7(2) . .
C48 C44 Fe2 69.36(15) . .
C45 C44 Fe2 69.85(16) . .
C48 C44 H44 126.2 . .
C45 C44 H44 126.2 . .
Fe2 C44 H44 126.2 . .
C46 C45 C44 107.9(2) . .
C46 C45 Fe2 69.34(15) . .
C44 C45 Fe2 69.38(15) . .
C46 C45 H45 126 . .
C44 C45 H45 126 . .
Fe2 C45 H45 126.8 . .
C45 C46 C47 108.8(2) . .
C45 C46 Fe2 69.98(15) . .
C47 C46 Fe2 70.22(15) . .
C45 C46 H46 125.6 . .
C47 C46 H46 125.6 . .
Fe2 C46 H46 125.8 . .
C48 C47 C46 106.8(2) . .
C48 C47 C47 127.3(3) . 3_667
C46 C47 C47 125.9(3) . 3_667
C48 C47 Fe2 68.81(14) . .
C46 C47 Fe2 68.93(15) . .
C47 C47 Fe2 126.3(2) 3_667 .
C44 C48 C47 108.8(2) . .
C44 C48 Fe2 69.77(15) . .
C47 C48 Fe2 70.33(14) . .
C44 C48 H48 125.6 . .
C47 C48 H48 125.6 . .
Fe2 C48 H48 125.9 . .
C48 Fe2 C43 120.18(11) . .
C48 Fe2 C41 161.87(12) . .
C43 Fe2 C41 68.67(13) . .
C48 Fe2 C42 155.89(12) . .
C43 Fe2 C42 40.85(11) . .
C41 Fe2 C42 40.53(13) . .
C48 Fe2 C46 68.50(11) . .
C43 Fe2 C46 124.03(11) . .
C41 Fe2 C46 121.53(11) . .
C42 Fe2 C46 107.64(12) . .
C48 Fe2 C44 40.87(11) . .
C43 Fe2 C44 155.93(11) . .
C41 Fe2 C44 125.13(13) . .
C42 Fe2 C44 161.93(12) . .
C46 Fe2 C44 68.63(11) . .
C48 Fe2 C45 68.54(11) . .
C43 Fe2 C45 161.39(11) . .
C41 Fe2 C45 108.28(12) . .
C42 Fe2 C45 125.01(12) . .
C46 Fe2 C45 40.67(11) . .
C44 Fe2 C45 40.78(11) . .
C48 Fe2 C40 124.61(11) . .
C43 Fe2 C40 68.56(12) . .
C41 Fe2 C40 40.70(11) . .
C42 Fe2 C40 68.25(12) . .
C46 Fe2 C40 157.11(11) . .
C44 Fe2 C40 107.89(12) . .
C45 Fe2 C40 121.92(12) . .
C48 Fe2 C47 40.86(10) . .
C43 Fe2 C47 106.24(11) . .
C41 Fe2 C47 156.28(12) . .
C42 Fe2 C47 120.58(12) . .
C46 Fe2 C47 40.85(10) . .
C44 Fe2 C47 68.96(11) . .
C45 Fe2 C47 68.76(11) . .
C40 Fe2 C47 160.97(10) . .
C48 Fe2 C39 106.82(10) . .
C43 Fe2 C39 40.90(10) . .
C41 Fe2 C39 68.66(11) . .
C42 Fe2 C39 68.59(11) . .
C46 Fe2 C39 160.82(11) . .
C44 Fe2 C39 120.82(11) . .
C45 Fe2 C39 156.75(11) . .
C40 Fe2 C39 40.70(11) . .
C47 Fe2 C39 123.56(10) . .
C106 C101 C102 119.1(6) . .
C106 C101 H101 120.5 . .
C102 C101 H101 120.5 . .
C103 C102 C101 115.6(7) . .
C103 C102 H102 122.2 . .
C101 C102 H102 122.2 . .
C102 C103 C104 123.2(6) . .
C102 C103 H103 118.4 . .
C104 C103 H103 118.4 . .
C103 C104 C105 122.3(5) . .
C103 C104 H104 118.8 . .
C105 C104 H104 118.8 . .
C106 C105 C104 117.4(6) . .
C106 C105 H105 121.3 . .
C104 C105 H105 121.3 . .
C105 C106 C101 122.3(6) . .
C105 C106 H106 118.8 . .
C101 C106 H106 118.8 . .

loop_
_geom_bond_atom_site_label_1
_geom_bond_atom_site_label_2
_geom_bond_distance
_geom_bond_site_symmetry_2
Fe1 C37 1.908(3) .
Fe1 C5 2.098(3) .
Fe1 C4 2.120(3) .
Fe1 C1 2.122(2) .
Fe1 C3 2.123(2) .
Fe1 C2 2.130(3) .
Fe1 P1 2.1731(7) .
Fe1 P2 2.1869(8) .
P1 C19 1.832(3) .
P1 C13 1.845(3) .
P1 C11 1.847(3) .
P2 C25 1.849(3) .
P2 C31 1.855(3) .
P2 C12 1.864(3) .
C1 C2 1.420(4) .
C1 C5 1.433(4) .
C1 C6 1.500(4) .
C2 C3 1.431(4) .
C2 C7 1.501(4) .
C3 C4 1.425(4) .
C3 C8 1.497(4) .
C4 C5 1.428(4) .
C4 C9 1.504(4) .
C5 C10 1.501(4) .
C6 H6A 0.98 .
C6 H6B 0.98 .
C6 H6C 0.98 .
C6 H6D 0.98 .
C6 H6E 0.98 .
C6 H6F 0.98 .
C7 H7A 0.98 .
C7 H7B 0.98 .
C7 H7C 0.98 .
C7 H7D 0.98 .
C7 H7E 0.98 .
C7 H7F 0.98 .
C8 H8A 0.98 .
C8 H8B 0.98 .
C8 H8C 0.98 .
C8 H8D 0.98 .
C8 H8E 0.98 .
C8 H8F 0.98 .
C9 H9A 0.98 .
C9 H9B 0.98 .
C9 H9C 0.98 .
C10 H10A 0.98 .
C10 H10B 0.98 .
C10 H10C 0.98 .
C10 H10D 0.98 .
C10 H10E 0.98 .
C10 H10F 0.98 .
C11 C12 1.532(4) .
C11 H11A 0.99 .
C11 H11B 0.99 .
C12 H12A 0.99 .
C12 H12B 0.99 .
C13 C18 1.390(4) .
C13 C14 1.397(4) .
C14 C15 1.393(4) .
C14 H14 0.95 .
C15 C16 1.385(5) .
C15 H15 0.95 .
C16 C17 1.379(5) .
C16 H16 0.95 .
C17 C18 1.394(4) .
C17 H17 0.95 .
C18 H18 0.95 .
C19 C24 1.400(4) .
C19 C20 1.403(4) .
C20 C21 1.385(4) .
C20 H20 0.95 .
C21 C22 1.387(4) .
C21 H21 0.95 .
C22 C23 1.389(4) .
C22 H22 0.95 .
C23 C24 1.389(4) .
C23 H23 0.95 .
C24 H24 0.95 .
C25 C26 1.394(4) .
C25 C30 1.396(4) .
C26 C27 1.391(4) .
C26 H26 0.95 .
C27 C28 1.387(4) .
C27 H27 0.95 .
C28 C29 1.388(4) .
C28 H28 0.95 .
C29 C30 1.393(4) .
C29 H29 0.95 .
C30 H30 0.95 .
C31 C32 1.404(4) .
C31 C36 1.404(4) .
C32 C33 1.397(4) .
C32 H32 0.95 .
C33 C34 1.379(4) .
C33 H33 0.95 .
C34 C35 1.392(4) .
C34 H34 0.95 .
C35 C36 1.389(4) .
C35 H35 0.95 .
C36 H36 0.95 .
C37 C38 1.219(4) .
C38 C39 1.437(4) .
C39 C40 1.436(4) .
C39 C43 1.439(4) .
C39 Fe2 2.077(3) .
C40 C41 1.424(4) .
C40 Fe2 2.052(3) .
C40 H40 0.95 .
C41 C42 1.414(5) .
C41 Fe2 2.041(3) .
C41 H41 0.95 .
C42 C43 1.425(4) .
C42 Fe2 2.042(3) .
C42 H42 0.95 .
C43 Fe2 2.040(3) .
C43 H43 0.95 .
C44 C48 1.426(4) .
C44 C45 1.427(4) .
C44 Fe2 2.045(3) .
C44 H44 0.95 .
C45 C46 1.423(4) .
C45 Fe2 2.051(3) .
C45 H45 0.95 .
C46 C47 1.432(4) .
C46 Fe2 2.043(3) .
C46 H46 0.95 .
C47 C48 1.431(4) .
C47 C47 1.467(5) 3_667
C47 Fe2 2.060(3) .
C48 Fe2 2.039(3) .
C48 H48 0.95 .
C101 C106 1.403(8) .
C101 C102 1.440(8) .
C101 H101 0.95 .
C102 C103 1.340(8) .
C102 H102 0.95 .
C103 C104 1.353(9) .
C103 H103 0.95 .
C104 C105 1.367(8) .
C104 H104 0.95 .
C105 C106 1.328(7) .
C105 H105 0.95 .
C106 H106 0.95 .

loop_
_geom_torsion_atom_site_label_1
_geom_torsion_atom_site_label_2
_geom_torsion_atom_site_label_3
_geom_torsion_atom_site_label_4
_geom_torsion
_geom_torsion_site_symmetry_1
_geom_torsion_site_symmetry_4
C37 Fe1 P1 C19 -59.70(13) . .
C5 Fe1 P1 C19 33.85(13) . .
C4 Fe1 P1 C19 72.86(12) . .
C1 Fe1 P1 C19 15.98(17) . .
C3 Fe1 P1 C19 106.68(13) . .
C2 Fe1 P1 C19 104.6(2) . .
P2 Fe1 P1 C19 -146.95(10) . .
C37 Fe1 P1 C13 171.62(13) . .
C5 Fe1 P1 C13 -94.83(13) . .
C4 Fe1 P1 C13 -55.81(13) . .
C1 Fe1 P1 C13 -112.69(16) . .
C3 Fe1 P1 C13 -22.00(13) . .
C2 Fe1 P1 C13 -24.1(2) . .
P2 Fe1 P1 C13 84.38(11) . .
C37 Fe1 P1 C11 58.71(11) . .
C5 Fe1 P1 C11 152.26(11) . .
C4 Fe1 P1 C11 -168.73(11) . .
C1 Fe1 P1 C11 134.40(15) . .
C3 Fe1 P1 C11 -134.91(12) . .
C2 Fe1 P1 C11 -137.0(2) . .
P2 Fe1 P1 C11 -28.54(9) . .
C37 Fe1 P2 C25 42.26(12) . .
C5 Fe1 P2 C25 -57.3(3) . .
C4 Fe1 P2 C25 -137.12(15) . .
C1 Fe1 P2 C25 -42.62(13) . .
C3 Fe1 P2 C25 -113.89(12) . .
C2 Fe1 P2 C25 -74.10(12) . .
P1 Fe1 P2 C25 125.56(10) . .
C37 Fe1 P2 C31 164.61(12) . .
C5 Fe1 P2 C31 65.0(3) . .
C4 Fe1 P2 C31 -14.76(16) . .
C1 Fe1 P2 C31 79.74(13) . .
C3 Fe1 P2 C31 8.46(12) . .
C2 Fe1 P2 C31 48.25(12) . .
P1 Fe1 P2 C31 -112.09(10) . .
C37 Fe1 P2 C12 -76.06(12) . .
C5 Fe1 P2 C12 -175.7(3) . .
C4 Fe1 P2 C12 104.56(14) . .
C1 Fe1 P2 C12 -160.94(12) . .
C3 Fe1 P2 C12 127.79(11) . .
C2 Fe1 P2 C12 167.58(11) . .
P1 Fe1 P2 C12 7.24(9) . .
C37 Fe1 C1 C2 -139.44(17) . .
C5 Fe1 C1 C2 119.1(2) . .
C4 Fe1 C1 C2 80.65(16) . .
C3 Fe1 C1 C2 37.47(15) . .
P1 Fe1 C1 C2 146.23(13) . .
P2 Fe1 C1 C2 -54.95(17) . .
C37 Fe1 C1 C5 101.48(16) . .
C4 Fe1 C1 C5 -38.44(15) . .
C3 Fe1 C1 C5 -81.62(16) . .
C2 Fe1 C1 C5 -119.1(2) . .
P1 Fe1 C1 C5 27.1(2) . .
P2 Fe1 C1 C5 -174.04(12) . .
C37 Fe1 C1 C6 -17.2(2) . .
C5 Fe1 C1 C6 -118.6(3) . .
C4 Fe1 C1 C6 -157.1(3) . .
C3 Fe1 C1 C6 159.7(3) . .
C2 Fe1 C1 C6 122.3(3) . .
P1 Fe1 C1 C6 -91.5(3) . .
P2 Fe1 C1 C6 67.3(3) . .
C5 C1 C2 C3 -0.7(3) . .
C6 C1 C2 C3 175.1(2) . .
Fe1 C1 C2 C3 -60.06(17) . .
C5 C1 C2 C7 -171.3(2) . .
C6 C1 C2 C7 4.5(4) . .
Fe1 C1 C2 C7 129.3(3) . .
C5 C1 C2 Fe1 59.39(17) . .
C6 C1 C2 Fe1 -124.8(3) . .
C37 Fe1 C2 C1 46.56(18) . .
C5 Fe1 C2 C1 -37.56(15) . .
C4 Fe1 C2 C1 -81.04(16) . .
C3 Fe1 C2 C1 -118.8(2) . .
P1 Fe1 C2 C1 -116.0(2) . .
P2 Fe1 C2 C1 137.72(14) . .
C37 Fe1 C2 C3 165.36(15) . .
C5 Fe1 C2 C3 81.24(16) . .
C4 Fe1 C2 C3 37.76(15) . .
C1 Fe1 C2 C3 118.8(2) . .
P1 Fe1 C2 C3 2.8(3) . .
P2 Fe1 C2 C3 -103.47(14) . .
C37 Fe1 C2 C7 -75.9(3) . .
C5 Fe1 C2 C7 -160.0(3) . .
C4 Fe1 C2 C7 156.5(3) . .
C1 Fe1 C2 C7 -122.5(3) . .
C3 Fe1 C2 C7 118.7(3) . .
P1 Fe1 C2 C7 121.5(2) . .
P2 Fe1 C2 C7 15.2(2) . .
C1 C2 C3 C4 -0.6(3) . .
C7 C2 C3 C4 170.3(2) . .
Fe1 C2 C3 C4 -60.75(17) . .
C1 C2 C3 C8 -168.7(2) . .
C7 C2 C3 C8 2.2(4) . .
Fe1 C2 C3 C8 131.2(3) . .
C1 C2 C3 Fe1 60.13(18) . .
C7 C2 C3 Fe1 -129.0(3) . .
C37 Fe1 C3 C4 87.8(3) . .
C5 Fe1 C3 C4 37.28(15) . .
C1 Fe1 C3 C4 80.85(16) . .
C2 Fe1 C3 C4 118.0(2) . .
P1 Fe1 C3 C4 -60.81(16) . .
P2 Fe1 C3 C4 -156.47(13) . .
C37 Fe1 C3 C2 -30.3(3) . .
C5 Fe1 C3 C2 -80.77(16) . .
C4 Fe1 C3 C2 -118.0(2) . .
C1 Fe1 C3 C2 -37.20(15) . .
P1 Fe1 C3 C2 -178.86(12) . .
P2 Fe1 C3 C2 85.48(14) . .
C37 Fe1 C3 C8 -151.4(3) . .
C5 Fe1 C3 C8 158.2(3) . .
C4 Fe1 C3 C8 120.9(3) . .
C1 Fe1 C3 C8 -158.3(3) . .
C2 Fe1 C3 C8 -121.1(3) . .
P1 Fe1 C3 C8 60.1(3) . .
P2 Fe1 C3 C8 -35.6(3) . .
C2 C3 C4 C5 1.7(3) . .
C8 C3 C4 C5 169.8(2) . .
Fe1 C3 C4 C5 -59.29(18) . .
C2 C3 C4 C9 -170.2(2) . .
C8 C3 C4 C9 -2.1(4) . .
Fe1 C3 C4 C9 128.8(3) . .
C2 C3 C4 Fe1 60.97(17) . .
C8 C3 C4 Fe1 -130.9(3) . .
C37 Fe1 C4 C3 -142.28(16) . .
C5 Fe1 C4 C3 -119.3(2) . .
C1 Fe1 C4 C3 -80.78(15) . .
C2 Fe1 C4 C3 -37.83(14) . .
P1 Fe1 C4 C3 130.52(13) . .
P2 Fe1 C4 C3 36.9(2) . .
C37 Fe1 C4 C5 -22.9(2) . .
C1 Fe1 C4 C5 38.56(15) . .
C3 Fe1 C4 C5 119.3(2) . .
C2 Fe1 C4 C5 81.51(16) . .
P1 Fe1 C4 C5 -110.14(14) . .
P2 Fe1 C4 C5 156.21(12) . .
C37 Fe1 C4 C9 97.9(3) . .
C5 Fe1 C4 C9 120.8(3) . .
C1 Fe1 C4 C9 159.4(3) . .
C3 Fe1 C4 C9 -119.8(3) . .
C2 Fe1 C4 C9 -157.7(3) . .
P1 Fe1 C4 C9 10.7(3) . .
P2 Fe1 C4 C9 -83.0(3) . .
C3 C4 C5 C1 -2.1(3) . .
C9 C4 C5 C1 169.6(2) . .
Fe1 C4 C5 C1 -62.04(17) . .
C3 C4 C5 C10 -176.2(2) . .
C9 C4 C5 C10 -4.5(4) . .
Fe1 C4 C5 C10 123.8(3) . .
C3 C4 C5 Fe1 59.96(18) . .
C9 C4 C5 Fe1 -128.3(3) . .
C2 C1 C5 C4 1.7(3) . .
C6 C1 C5 C4 -174.2(2) . .
Fe1 C1 C5 C4 62.04(17) . .
C2 C1 C5 C10 175.9(2) . .
C6 C1 C5 C10 0.1(4) . .
Fe1 C1 C5 C10 -123.7(3) . .
C2 C1 C5 Fe1 -60.34(18) . .
C6 C1 C5 Fe1 123.8(3) . .
C37 Fe1 C5 C4 163.34(15) . .
C1 Fe1 C5 C4 -117.0(2) . .
C3 Fe1 C5 C4 -36.99(15) . .
C2 Fe1 C5 C4 -80.07(16) . .
P1 Fe1 C5 C4 78.76(14) . .
P2 Fe1 C5 C4 -98.2(3) . .
C37 Fe1 C5 C1 -79.64(16) . .
C4 Fe1 C5 C1 117.0(2) . .
C3 Fe1 C5 C1 80.03(15) . .
C2 Fe1 C5 C1 36.94(14) . .
P1 Fe1 C5 C1 -164.22(13) . .
P2 Fe1 C5 C1 18.8(4) . .
C37 Fe1 C5 C10 40.9(2) . .
C4 Fe1 C5 C10 -122.4(3) . .
C1 Fe1 C5 C10 120.6(3) . .
C3 Fe1 C5 C10 -159.4(3) . .
C2 Fe1 C5 C10 157.5(3) . .
P1 Fe1 C5 C10 -43.7(2) . .
P2 Fe1 C5 C10 139.4(2) . .
C19 P1 C11 C12 175.42(16) . .
C13 P1 C11 C12 -80.68(18) . .
Fe1 P1 C11 C12 48.38(17) . .
P1 C11 C12 P2 -42.7(2) . .
C25 P2 C12 C11 -107.37(19) . .
C31 P2 C12 C11 150.58(18) . .
Fe1 P2 C12 C11 20.76(19) . .
C19 P1 C13 C18 38.6(3) . .
C11 P1 C13 C18 -68.9(2) . .
Fe1 P1 C13 C18 174.41(19) . .
C19 P1 C13 C14 -148.9(2) . .
C11 P1 C13 C14 103.7(2) . .
Fe1 P1 C13 C14 -13.0(3) . .
C18 C13 C14 C15 0.6(4) . .
P1 C13 C14 C15 -172.3(2) . .
C13 C14 C15 C16 0.4(4) . .
C14 C15 C16 C17 -1.9(4) . .
C15 C16 C17 C18 2.5(4) . .
C14 C13 C18 C17 0.0(4) . .
P1 C13 C18 C17 172.6(2) . .
C16 C17 C18 C13 -1.6(4) . .
C13 P1 C19 C24 -139.2(2) . .
C11 P1 C19 C24 -36.8(2) . .
Fe1 P1 C19 C24 82.3(2) . .
C13 P1 C19 C20 45.1(2) . .
C11 P1 C19 C20 147.4(2) . .
Fe1 P1 C19 C20 -93.4(2) . .
C24 C19 C20 C21 -0.6(4) . .
P1 C19 C20 C21 175.4(2) . .
C19 C20 C21 C22 1.6(4) . .
C20 C21 C22 C23 -0.9(4) . .
C21 C22 C23 C24 -0.8(4) . .
C22 C23 C24 C19 1.8(4) . .
C20 C19 C24 C23 -1.1(4) . .
P1 C19 C24 C23 -176.9(2) . .
C31 P2 C25 C26 59.2(2) . .
C12 P2 C25 C26 -46.5(2) . .
Fe1 P2 C25 C26 -167.84(19) . .
C31 P2 C25 C30 -116.9(2) . .
C12 P2 C25 C30 137.3(2) . .
Fe1 P2 C25 C30 16.0(3) . .
C30 C25 C26 C27 0.0(4) . .
P2 C25 C26 C27 -176.3(2) . .
C25 C26 C27 C28 0.8(4) . .
C26 C27 C28 C29 -0.6(4) . .
C27 C28 C29 C30 -0.2(4) . .
C28 C29 C30 C25 1.0(4) . .
C26 C25 C30 C29 -0.8(4) . .
P2 C25 C30 C29 175.4(2) . .
C25 P2 C31 C32 36.9(2) . .
C12 P2 C31 C32 142.6(2) . .
Fe1 P2 C31 C32 -95.1(2) . .
C25 P2 C31 C36 -149.3(2) . .
C12 P2 C31 C36 -43.5(2) . .
Fe1 P2 C31 C36 78.7(2) . .
C36 C31 C32 C33 -2.3(4) . .
P2 C31 C32 C33 171.8(2) . .
C31 C32 C33 C34 1.3(5) . .
C32 C33 C34 C35 0.5(5) . .
C33 C34 C35 C36 -1.2(5) . .
C34 C35 C36 C31 0.1(4) . .
C32 C31 C36 C35 1.6(4) . .
P2 C31 C36 C35 -172.3(2) . .
C5 Fe1 C37 C38 63(7) . .
C4 Fe1 C37 C38 78(7) . .
C1 Fe1 C37 C38 25(7) . .
C3 Fe1 C37 C38 18(7) . .
C2 Fe1 C37 C38 -3(7) . .
P1 Fe1 C37 C38 17E1(10) . .
P2 Fe1 C37 C38 -102(7) . .
Fe1 C37 C38 C39 29(9) . .
C37 C38 C39 C40 10(2) . .
C37 C38 C39 C43 -170(2) . .
C37 C38 C39 Fe2 99(2) . .
C38 C39 C40 C41 -178.5(2) . .
C43 C39 C40 C41 1.2(3) . .
Fe2 C39 C40 C41 58.97(19) . .
C38 C39 C40 Fe2 122.5(3) . .
C43 C39 C40 Fe2 -57.82(18) . .
C39 C40 C41 C42 -0.2(3) . .
Fe2 C40 C41 C42 59.6(2) . .
C39 C40 C41 Fe2 -59.81(19) . .
C40 C41 C42 C43 -0.9(3) . .
Fe2 C41 C42 C43 58.93(19) . .
C40 C41 C42 Fe2 -59.8(2) . .
C41 C42 C43 C39 1.6(3) . .
Fe2 C42 C43 C39 60.68(18) . .
C41 C42 C43 Fe2 -59.1(2) . .
C40 C39 C43 C42 -1.7(3) . .
C38 C39 C43 C42 177.9(2) . .
Fe2 C39 C43 C42 -59.86(19) . .
C40 C39 C43 Fe2 58.16(18) . .
C38 C39 C43 Fe2 -122.2(3) . .
C48 C44 C45 C46 0.5(3) . .
Fe2 C44 C45 C46 -58.82(19) . .
C48 C44 C45 Fe2 59.28(18) . .
C44 C45 C46 C47 -0.9(3) . .
Fe2 C45 C46 C47 -59.69(18) . .
C44 C45 C46 Fe2 58.84(19) . .
C45 C46 C47 C48 0.9(3) . .
Fe2 C46 C47 C48 -58.64(17) . .
C45 C46 C47 C47 179.8(3) . 3_667
Fe2 C46 C47 C47 120.2(3) . 3_667
C45 C46 C47 Fe2 59.54(19) . .
C45 C44 C48 C47 0.1(3) . .
Fe2 C44 C48 C47 59.68(18) . .
C45 C44 C48 Fe2 -59.58(19) . .
C46 C47 C48 C44 -0.6(3) . .
C47 C47 C48 C44 -179.5(3) 3_667 .
Fe2 C47 C48 C44 -59.33(18) . .
C46 C47 C48 Fe2 58.72(17) . .
C47 C47 C48 Fe2 -120.1(3) 3_667 .
C44 C48 Fe2 C43 -160.42(16) . .
C47 C48 Fe2 C43 79.77(18) . .
C44 C48 Fe2 C41 -45.3(4) . .
C47 C48 Fe2 C41 -165.1(3) . .
C44 C48 Fe2 C42 167.0(3) . .
C47 C48 Fe2 C42 47.2(3) . .
C44 C48 Fe2 C46 81.76(17) . .
C47 C48 Fe2 C46 -38.06(15) . .
C47 C48 Fe2 C44 -119.8(2) . .
C44 C48 Fe2 C45 37.90(16) . .
C47 C48 Fe2 C45 -81.92(17) . .
C44 C48 Fe2 C40 -76.9(2) . .
C47 C48 Fe2 C40 163.32(16) . .
C44 C48 Fe2 C47 119.8(2) . .
C44 C48 Fe2 C39 -117.95(17) . .
C47 C48 Fe2 C39 122.23(16) . .
C42 C43 Fe2 C48 -160.36(17) . .
C39 C43 Fe2 C48 80.78(18) . .
C42 C43 Fe2 C41 37.25(18) . .
C39 C43 Fe2 C41 -81.61(17) . .
C39 C43 Fe2 C42 -118.9(2) . .
C42 C43 Fe2 C46 -77.2(2) . .
C39 C43 Fe2 C46 163.96(15) . .
C42 C43 Fe2 C44 167.1(3) . .
C39 C43 Fe2 C44 48.2(3) . .
C42 C43 Fe2 C45 -46.7(4) . .
C39 C43 Fe2 C45 -165.6(3) . .
C42 C43 Fe2 C40 81.11(18) . .
C39 C43 Fe2 C40 -37.75(15) . .
C42 C43 Fe2 C47 -118.25(18) . .
C39 C43 Fe2 C47 122.89(16) . .
C42 C43 Fe2 C39 118.9(2) . .
C42 C41 Fe2 C48 -160.4(3) . .
C40 C41 Fe2 C48 -41.3(5) . .
C42 C41 Fe2 C43 -37.54(17) . .
C40 C41 Fe2 C43 81.50(19) . .
C40 C41 Fe2 C42 119.0(3) . .
C42 C41 Fe2 C46 80.2(2) . .
C40 C41 Fe2 C46 -160.77(18) . .
C42 C41 Fe2 C44 164.96(16) . .
C40 C41 Fe2 C44 -76.0(2) . .
C42 C41 Fe2 C45 122.93(18) . .
C40 C41 Fe2 C45 -118.03(19) . .
C42 C41 Fe2 C40 -119.0(3) . .
C42 C41 Fe2 C47 44.3(4) . .
C40 C41 Fe2 C47 163.3(3) . .
C42 C41 Fe2 C39 -81.60(18) . .
C40 C41 Fe2 C39 37.45(18) . .
C41 C42 Fe2 C48 165.2(2) . .
C43 C42 Fe2 C48 45.4(3) . .
C41 C42 Fe2 C43 119.8(2) . .
C43 C42 Fe2 C41 -119.8(2) . .
C41 C42 Fe2 C46 -118.19(17) . .
C43 C42 Fe2 C46 122.01(17) . .
C41 C42 Fe2 C44 -43.1(4) . .
C43 C42 Fe2 C44 -162.9(3) . .
C41 C42 Fe2 C45 -76.7(2) . .
C43 C42 Fe2 C45 163.51(16) . .
C41 C42 Fe2 C40 37.86(17) . .
C43 C42 Fe2 C40 -81.94(18) . .
C41 C42 Fe2 C47 -160.96(16) . .
C43 C42 Fe2 C47 79.24(19) . .
C41 C42 Fe2 C39 81.78(18) . .
C43 C42 Fe2 C39 -38.02(16) . .
C45 C46 Fe2 C48 -81.66(18) . .
C47 C46 Fe2 C48 38.07(15) . .
C45 C46 Fe2 C43 165.64(16) . .
C47 C46 Fe2 C43 -74.63(19) . .
C45 C46 Fe2 C41 81.4(2) . .
C47 C46 Fe2 C41 -158.86(17) . .
C45 C46 Fe2 C42 123.62(18) . .
C47 C46 Fe2 C42 -116.65(17) . .
C45 C46 Fe2 C44 -37.60(16) . .
C47 C46 Fe2 C44 82.13(17) . .
C47 C46 Fe2 C45 119.7(2) . .
C45 C46 Fe2 C40 47.9(4) . .
C47 C46 Fe2 C40 167.6(3) . .
C45 C46 Fe2 C47 -119.7(2) . .
C45 C46 Fe2 C39 -161.0(3) . .
C47 C46 Fe2 C39 -41.2(4) . .
C45 C44 Fe2 C48 118.9(2) . .
C48 C44 Fe2 C43 45.3(3) . .
C45 C44 Fe2 C43 164.2(3) . .
C48 C44 Fe2 C41 164.30(16) . .
C45 C44 Fe2 C41 -76.78(19) . .
C48 C44 Fe2 C42 -162.8(3) . .
C45 C44 Fe2 C42 -43.9(4) . .
C48 C44 Fe2 C46 -81.42(17) . .
C45 C44 Fe2 C46 37.51(16) . .
C48 C44 Fe2 C45 -118.9(2) . .
C48 C44 Fe2 C40 122.63(16) . .
C45 C44 Fe2 C40 -118.45(16) . .
C48 C44 Fe2 C47 -37.46(15) . .
C45 C44 Fe2 C47 81.47(17) . .
C48 C44 Fe2 C39 79.94(18) . .
C45 C44 Fe2 C39 -161.13(16) . .
C46 C45 Fe2 C48 81.57(17) . .
C44 C45 Fe2 C48 -37.98(16) . .
C46 C45 Fe2 C43 -40.1(4) . .
C44 C45 Fe2 C43 -159.6(3) . .
C46 C45 Fe2 C41 -117.43(17) . .
C44 C45 Fe2 C41 123.03(17) . .
C46 C45 Fe2 C42 -75.7(2) . .
C44 C45 Fe2 C42 164.78(17) . .
C44 C45 Fe2 C46 -119.5(2) . .
C46 C45 Fe2 C44 119.5(2) . .
C46 C45 Fe2 C40 -160.13(16) . .
C44 C45 Fe2 C40 80.32(18) . .
C46 C45 Fe2 C47 37.54(16) . .
C44 C45 Fe2 C47 -82.00(17) . .
C46 C45 Fe2 C39 164.2(2) . .
C44 C45 Fe2 C39 44.7(3) . .
C41 C40 Fe2 C48 165.54(18) . .
C39 C40 Fe2 C48 -74.7(2) . .
C41 C40 Fe2 C43 -81.8(2) . .
C39 C40 Fe2 C43 37.92(15) . .
C39 C40 Fe2 C41 119.7(3) . .
C41 C40 Fe2 C42 -37.71(19) . .
C39 C40 Fe2 C42 82.01(18) . .
C41 C40 Fe2 C46 46.2(4) . .
C39 C40 Fe2 C46 165.9(3) . .
C41 C40 Fe2 C44 123.51(19) . .
C39 C40 Fe2 C44 -116.77(16) . .
C41 C40 Fe2 C45 80.9(2) . .
C39 C40 Fe2 C45 -159.35(16) . .
C41 C40 Fe2 C47 -159.3(3) . .
C39 C40 Fe2 C47 -39.6(4) . .
C41 C40 Fe2 C39 -119.7(3) . .
C46 C47 Fe2 C48 -118.7(2) . .
C47 C47 Fe2 C48 121.4(4) 3_667 .
C48 C47 Fe2 C43 -117.62(16) . .
C46 C47 Fe2 C43 123.66(16) . .
C47 C47 Fe2 C43 3.8(3) 3_667 .
C48 C47 Fe2 C41 168.6(3) . .
C46 C47 Fe2 C41 49.8(3) . .
C47 C47 Fe2 C41 -70.0(5) 3_667 .
C48 C47 Fe2 C42 -159.63(16) . .
C46 C47 Fe2 C42 81.64(18) . .
C47 C47 Fe2 C42 -38.2(3) 3_667 .
C48 C47 Fe2 C46 118.7(2) . .
C47 C47 Fe2 C46 -119.8(4) 3_667 .
C48 C47 Fe2 C44 37.47(16) . .
C46 C47 Fe2 C44 -81.26(17) . .
C47 C47 Fe2 C44 158.9(3) 3_667 .
C48 C47 Fe2 C45 81.33(17) . .
C46 C47 Fe2 C45 -37.39(16) . .
C47 C47 Fe2 C45 -157.2(3) 3_667 .
C48 C47 Fe2 C40 -46.4(4) . .
C46 C47 Fe2 C40 -165.2(3) . .
C47 C47 Fe2 C40 75.0(5) 3_667 .
C48 C47 Fe2 C39 -76.34(18) . .
C46 C47 Fe2 C39 164.94(16) . .
C47 C47 Fe2 C39 45.1(3) 3_667 .
C40 C39 Fe2 C48 123.96(16) . .
C38 C39 Fe2 C48 5.1(3) . .
C43 C39 Fe2 C48 -116.95(16) . .
C40 C39 Fe2 C43 -119.1(2) . .
C38 C39 Fe2 C43 122.1(3) . .
C40 C39 Fe2 C41 -37.45(17) . .
C38 C39 Fe2 C41 -156.3(3) . .
C43 C39 Fe2 C41 81.65(18) . .
C40 C39 Fe2 C42 -81.12(18) . .
C38 C39 Fe2 C42 160.1(3) . .
C43 C39 Fe2 C42 37.98(17) . .
C40 C39 Fe2 C46 -163.3(3) . .
C38 C39 Fe2 C46 77.9(4) . .
C43 C39 Fe2 C46 -44.2(4) . .
C40 C39 Fe2 C44 81.65(18) . .
C38 C39 Fe2 C44 -37.2(3) . .
C43 C39 Fe2 C44 -159.25(16) . .
C40 C39 Fe2 C45 49.3(3) . .
C38 C39 Fe2 C45 -69.5(4) . .
C43 C39 Fe2 C45 168.4(3) . .
C38 C39 Fe2 C40 -118.8(3) . .
C43 C39 Fe2 C40 119.1(2) . .
C40 C39 Fe2 C47 165.57(16) . .
C38 C39 Fe2 C47 46.7(3) . .
C43 C39 Fe2 C47 -75.33(18) . .
C106 C101 C102 C103 3.8(9) . .
C101 C102 C103 C104 -2.8(10) . .
C102 C103 C104 C105 1.0(11) . .
C103 C104 C105 C106 0.1(10) . .
C104 C105 C106 C101 1.0(10) . .
C102 C101 C106 C105 -3.0(10) . .
